data_4133817
loop_
_publ_author_name
'Sindt, Ammon J.'
'DeHaven, Baillie A.'
'Goodlett, Dustin W.'
'Hartel, Johannes O.'
'Ayare, Pooja J.'
'Du, Yong'
'Smith, Mark D.'
'Mehta, Anil K.'
'Brugh, Alexander M.'
'Forbes, Malcolm D. E.'
'Bowers, Clifford R.'
'Vannucci, Aaron K.'
'Shimizu, Linda S.'

_publ_section_title
;
 Guest Inclusion Modulates Concentration and Persistence of Photogenerated
 Radicals in Assembled Triphenylamine Macrocycles.
;
_journal_name_full 'Journal of the American Chemical Society'
_journal_paper_doi 10.1021/jacs.9b11518
_journal_year 2019
_chemical_formula_moiety 'C42 H36 Br2 N6 O2, 0.58(C4 H8 O2)'
_chemical_formula_sum 'C44.33 H40.67 Br2 N6 O3.17'
_chemical_formula_weight 867.97
_space_group_crystal_system monoclinic
_space_group_IT_number 14
_space_group_name_Hall '-P 2ybc'
_space_group_name_H-M_alt 'P 1 21/c 1'
_atom_sites_solution_hydrogens mixed
_atom_sites_solution_primary dual
_audit_creation_date 2019-02-20
_audit_creation_method
;
Olex2 1.2
(compiled 2018.05.29 svn.r3508 for OlexSys, GUI svn.r5506)
;
_cell_angle_alpha 90
_cell_angle_beta 99.746(3)
_cell_angle_gamma 90
_cell_formula_units_Z 2
_cell_length_a 15.838(2)
_cell_length_b 4.6056(6)
_cell_length_c 26.637(3)
_cell_measurement_reflns_used 6655
_cell_measurement_temperature 100(2)
_cell_measurement_theta_max 25.029
_cell_measurement_theta_min 2.610
_cell_volume 1915.0(4)
_computing_cell_refinement 'SAINT+ Ver. 8.38A (Bruker-AXS, 2016)'
_computing_data_collection 'Bruker APEX3 v2016.5-0 (Bruker, 2016)'
_computing_data_reduction 'SAINT+ Ver. 8.38A (Bruker-AXS, 2016)'
_computing_molecular_graphics 'Olex2 (Dolomanov et al., 2009)'
_computing_publication_material 'Olex2 (Dolomanov et al., 2009)'
_computing_structure_refinement 'XL (Sheldrick, 2008)'
_computing_structure_solution 'XT (Sheldrick, 2015)'
_diffrn_ambient_temperature 100(2)
_diffrn_detector 'Bruker PHOTON-100 area detector'
_diffrn_detector_area_resol_mean 10.4
_diffrn_detector_type 'CMOS area detector'
_diffrn_measured_fraction_theta_full 0.996
_diffrn_measured_fraction_theta_max 0.996
_diffrn_measurement_device 'three-circle diffractometer'
_diffrn_measurement_device_type 'Bruker D8 QUEST'
_diffrn_measurement_method '\w and \f scans'
_diffrn_radiation_monochromator 'mirror optics'
_diffrn_radiation_probe x-ray
_diffrn_radiation_type MoK\a
_diffrn_radiation_wavelength 0.71073
_diffrn_reflns_av_R_equivalents 0.0470
_diffrn_reflns_av_unetI/netI 0.0291
_diffrn_reflns_Laue_measured_fraction_full 0.996
_diffrn_reflns_Laue_measured_fraction_max 0.996
_diffrn_reflns_limit_h_max 18
_diffrn_reflns_limit_h_min -18
_diffrn_reflns_limit_k_max 5
_diffrn_reflns_limit_k_min -5
_diffrn_reflns_limit_l_max 31
_diffrn_reflns_limit_l_min -31
_diffrn_reflns_number 19443
_diffrn_reflns_point_group_measured_fraction_full 0.996
_diffrn_reflns_point_group_measured_fraction_max 0.996
_diffrn_reflns_theta_full 25.180
_diffrn_reflns_theta_max 25.182
_diffrn_reflns_theta_min 2.190
_diffrn_source 'microfocus sealed X-ray tube'
_diffrn_source_type 'Incoatec I\ms'
_diffrn_standards_number 0
_exptl_absorpt_coefficient_mu 2.168
_exptl_absorpt_correction_T_max 0.8620
_exptl_absorpt_correction_T_min 0.8002
_exptl_absorpt_correction_type multi-scan
_exptl_absorpt_process_details
;
SADABS-2016/2 (Bruker,2016/2) was used for absorption correction.
wR2(int) was 0.0579 before and 0.0455 after correction.
The Ratio of minimum to maximum transmission is 0.9283.
The \l/2 correction factor is Not present.
;
_exptl_crystal_colour colourless
_exptl_crystal_colour_primary colourless
_exptl_crystal_density_diffrn 1.505
_exptl_crystal_description needle
_exptl_crystal_F_000 888
_exptl_crystal_size_max 0.12
_exptl_crystal_size_mid 0.05
_exptl_crystal_size_min 0.02
_refine_diff_density_max 0.533
_refine_diff_density_min -0.682
_refine_diff_density_rms 0.086
_refine_ls_extinction_method none
_refine_ls_goodness_of_fit_ref 1.102
_refine_ls_hydrogen_treatment mixed
_refine_ls_matrix_type full
_refine_ls_number_parameters 277
_refine_ls_number_reflns 3429
_refine_ls_number_restraints 35
_refine_ls_restrained_S_all 1.102
_refine_ls_R_factor_all 0.0617
_refine_ls_R_factor_gt 0.0467
_refine_ls_shift/su_max 0.002
_refine_ls_shift/su_mean 0.000
_refine_ls_structure_factor_coef Fsqd
_refine_ls_weighting_details 'w=1/[\s^2^(Fo^2^)+(0.0328P)^2^+5.8823P] where P=(Fo^2^+2Fc^2^)/3'
_refine_ls_weighting_scheme calc
_refine_ls_wR_factor_gt 0.0995
_refine_ls_wR_factor_ref 0.1079
_reflns_Friedel_coverage 0.000
_reflns_number_gt 2817
_reflns_number_total 3429
_reflns_threshold_expression 'I > 2\s(I)'
_cod_data_source_file ja9b11518_si_003.cif
_cod_data_source_block brnph3dmc_diox
_cod_depositor_comments
;
The following automatic conversions were performed:

data item '_diffrn_radiation_probe' value 'X-ray' was changed to
'x-ray' in accordance with the
/home/data/users/saulius/crontab/automatic-downloads/rss-feeds/ACS/lib/dictionaries/cif_core.dic
dictionary named 'cif_core.dic' version 2.4.2 last updated on
2011-04-26.

Automatic conversion script
Id: cif_fix_values 7556 2019-12-06 15:28:31Z antanas 
;
_cod_database_code 4133817
_shelx_shelxl_version_number 2018/3
_shelx_space_group_comment
;
The symmetry employed for this shelxl refinement is uniquely defined
by the following loop, which should always be used as a source of
symmetry information in preference to the above space-group names.
They are only intended as comments.
;
_shelx_estimated_absorpt_t_max 0.958
_shelx_estimated_absorpt_t_min 0.781
_olex2_refinement_description
;
1. Fixed Uiso
 At 1.2 times of:
  All C(H) groups, All C(H,H) groups
2. Restrained distances
 N1-H1 = N2-H2
 0.85 with sigma of 0.02
 O2S-C4S_$1 = O2S-C3S = O2S_$1-C3S_$1 = O2S_$1-C4S = O1S_$2-C1S_$2 = O1S_$2-
 C2S = O1S-C2S_$2 = O1S-C1S = O3S_$2-C5S_$2 = O3S_$2-C6S = O3S-C6S_$2 = O3S-C5S
 1.42 with sigma of 0.01
 C4S_$1-C3S_$1 = C4S-C3S = C2S_$2-C1S_$2 = C2S-C1S = C6S_$2-C5S_$2 = C6S-C5S
 1.48 with sigma of 0.01
 O2S-O2S_$1 = O3S-O3S_$2 = O1S-O1S_$2
 2.81 with sigma of 0.015
 C1S_$2-C1S = C2S-C2S_$2 = C3S-C3S_$1 = C4S_$1-C4S = C6S_$2-C6S = C5S-C5S_$2
 2.76 with sigma of 0.015
 C3S-C4S_$1 = C4S-C3S_$1 = C1S_$2-C2S = C2S_$2-C1S = C5S_$2-C6S = C6S_$2-C5S
 2.33 with sigma of 0.015
3. Uiso/Uaniso restraints and constraints
Uiso(H2) = Uiso(H1)
Uiso(O2S) = Uiso(C3S) = Uiso(C4S)
Uiso(O3S) = Uiso(C5S) = Uiso(C6S)
4. Others
 Sof(O1S)=Sof(C1S)=Sof(H1SA)=Sof(H1SB)=Sof(C2S)=Sof(H2SA)=Sof(H2SB)=FVAR(1)
 Sof(O2S)=Sof(C3S)=Sof(H3SA)=Sof(H3SB)=Sof(C4S)=Sof(H4SA)=Sof(H4SB)=FVAR(2)
 Sof(O3S)=Sof(C5S)=Sof(H5SA)=Sof(H5SB)=Sof(C6S)=Sof(H6SA)=Sof(H6SB)=FVAR(3)
5.a Riding coordinates:
 C3S(H3SA,H3SB)
5.b Secondary CH2 refined with riding coordinates:
 C2(H2A,H2B), C21(H21A,H21B), C1S(H1SA,H1SB), C2S(H2SA,H2SB), C4S(H4SA,H4SB),
 C5S(H5SA,H5SB), C6S(H6SA,H6SB)
5.c Aromatic/amide H refined with riding coordinates:
 C4(H4), C5(H5), C7(H7), C8(H8), C10(H10), C11(H11), C13(H13), C14(H14),
 C16(H16), C17(H17), C19(H19), C20(H20)
;
_olex2_submission_special_instructions 'No special instructions were received'

loop_
_space_group_symop_operation_xyz
'x, y, z'
'-x, y+1/2, -z+1/2'
'-x, -y, -z'
'x, -y-1/2, z-1/2'

loop_
_atom_site_label
_atom_site_type_symbol
_atom_site_fract_x
_atom_site_fract_y
_atom_site_fract_z
_atom_site_U_iso_or_equiv
_atom_site_adp_type
_atom_site_occupancy
_atom_site_site_symmetry_order
_atom_site_calc_flag
_atom_site_refinement_flags_posn
_atom_site_refinement_flags_occupancy
_atom_site_disorder_assembly
_atom_site_disorder_group
Br1 Br 1.17697(3) 0.85383(12) 0.72044(2) 0.03847(16) Uani 1 1 d . . . .
O1 O 0.60059(18) 0.9020(6) 0.33767(12) 0.0422(8) Uani 1 1 d . . . .
N1 N 0.5326(2) 0.4711(8) 0.32062(14) 0.0297(8) Uani 1 1 d D . . .
H1 H 0.538(3) 0.290(4) 0.3238(16) 0.032(9) Uiso 1 1 d D . . .
N2 N 0.67150(19) 0.4825(7) 0.35986(12) 0.0227(7) Uani 1 1 d D . . .
H2 H 0.668(3) 0.302(4) 0.3594(16) 0.032(9) Uiso 1 1 d D . . .
N3 N 0.8246(2) 0.6550(9) 0.59664(12) 0.0356(8) Uani 1 1 d . . . .
C1 C 0.6013(2) 0.6353(9) 0.33931(13) 0.0233(8) Uani 1 1 d . . . .
C2 C 0.7529(2) 0.6199(10) 0.37909(14) 0.0266(9) Uani 1 1 d . . . .
H2A H 0.752245 0.819667 0.365326 0.032 Uiso 1 1 calc R . . .
H2B H 0.798956 0.511584 0.366327 0.032 Uiso 1 1 calc R . . .
C3 C 0.7737(2) 0.6340(9) 0.43613(14) 0.0257(8) Uani 1 1 d . . . .
C4 C 0.8481(2) 0.5198(10) 0.46284(14) 0.0286(9) Uani 1 1 d . . . .
H4 H 0.888251 0.432393 0.444737 0.034 Uiso 1 1 calc R . . .
C5 C 0.8660(2) 0.5293(10) 0.51549(14) 0.0304(9) Uani 1 1 d . . . .
H5 H 0.918049 0.449174 0.532924 0.037 Uiso 1 1 calc R . . .
C6 C 0.8093(2) 0.6530(10) 0.54276(15) 0.0316(9) Uani 1 1 d . . . .
C7 C 0.7347(3) 0.7685(11) 0.51647(17) 0.0451(13) Uani 1 1 d . . . .
H7 H 0.694981 0.857211 0.534719 0.054 Uiso 1 1 calc R . . .
C8 C 0.7167(3) 0.7577(10) 0.46412(16) 0.0413(12) Uani 1 1 d . . . .
H8 H 0.664292 0.836321 0.446846 0.050 Uiso 1 1 calc R . . .
C9 C 0.9080(2) 0.6945(9) 0.62398(14) 0.0269(9) Uani 1 1 d . . . .
C10 C 0.9646(3) 0.8826(11) 0.60717(16) 0.0433(12) Uani 1 1 d . . . .
H10 H 0.947843 0.983352 0.575950 0.052 Uiso 1 1 calc R . . .
C11 C 1.0454(3) 0.9273(10) 0.63495(16) 0.0399(11) Uani 1 1 d . . . .
H11 H 1.084038 1.057700 0.623043 0.048 Uiso 1 1 calc R . . .
C12 C 1.0691(2) 0.7807(9) 0.68002(14) 0.0269(9) Uani 1 1 d . . . .
C13 C 1.0145(2) 0.5872(10) 0.69684(14) 0.0301(10) Uani 1 1 d . . . .
H13 H 1.031895 0.483602 0.727702 0.036 Uiso 1 1 calc R . . .
C14 C 0.9345(2) 0.5439(10) 0.66885(14) 0.0311(10) Uani 1 1 d . . . .
H14 H 0.896809 0.408664 0.680412 0.037 Uiso 1 1 calc R . . .
C15 C 0.7557(2) 0.5985(10) 0.62313(15) 0.0326(10) Uani 1 1 d . . . .
C16 C 0.7478(2) 0.7492(10) 0.66663(16) 0.0339(10) Uani 1 1 d . . . .
H16 H 0.788368 0.895451 0.678968 0.041 Uiso 1 1 calc R . . .
C17 C 0.6811(2) 0.6891(10) 0.69256(16) 0.0333(10) Uani 1 1 d . . . .
H17 H 0.676846 0.794414 0.722697 0.040 Uiso 1 1 calc R . . .
C18 C 0.6207(2) 0.4797(9) 0.67558(15) 0.0305(9) Uani 1 1 d . . . .
C19 C 0.6267(3) 0.3412(12) 0.63071(19) 0.0545(14) Uani 1 1 d . . . .
H19 H 0.584044 0.204454 0.617054 0.065 Uiso 1 1 calc R . . .
C20 C 0.6938(3) 0.3972(11) 0.60511(19) 0.0523(13) Uani 1 1 d . . . .
H20 H 0.697193 0.295082 0.574539 0.063 Uiso 1 1 calc R . . .
C21 C 0.5486(2) 0.4104(10) 0.70369(16) 0.0328(10) Uani 1 1 d . . . .
H21A H 0.543213 0.196965 0.706195 0.039 Uiso 1 1 calc R . . .
H21B H 0.562537 0.488553 0.738736 0.039 Uiso 1 1 calc R . . .
O1S O 0.5074(15) 0.702(3) 0.4617(6) 0.089(10) Uiso 0.220(13) 1 d D P A 1
C1S C 0.5058(14) 0.398(3) 0.4521(3) 0.047(7) Uiso 0.220(13) 1 d D P A 1
H1SA H 0.540822 0.354574 0.425523 0.056 Uiso 0.220(13) 1 calc R P A 1
H1SB H 0.446212 0.336035 0.439109 0.056 Uiso 0.220(13) 1 calc R P A 1
C2S C 0.5395(12) 0.234(3) 0.4989(6) 0.045(7) Uiso 0.220(13) 1 d D P A 1
H2SA H 0.535849 0.022822 0.491471 0.054 Uiso 0.220(13) 1 calc R P A 1
H2SB H 0.600537 0.283456 0.510236 0.054 Uiso 0.220(13) 1 calc R P A 1
O2S O 0.4706(10) 0.091(3) 0.5446(4) 0.070(5) Uiso 0.231(11) 1 d D P B 2
C3S C 0.4865(18) 0.2916(16) 0.5078(7) 0.070(5) Uiso 0.231(11) 1 d D P B 2
H3SA H 0.543487 0.378884 0.519685 0.084 Uiso 0.231(11) 1 d R P B 2
H3SB H 0.443467 0.448784 0.506135 0.084 Uiso 0.231(11) 1 d R P B 2
C4S C 0.4877(16) 0.174(3) 0.4568(5) 0.070(5) Uiso 0.231(11) 1 d D P B 2
H4SA H 0.427739 0.151568 0.439233 0.084 Uiso 0.231(11) 1 calc R P B 2
H4SB H 0.515562 0.318003 0.437341 0.084 Uiso 0.231(11) 1 calc R P B 2
O3S O 0.528(2) 0.698(4) 0.4663(9) 0.053(8) Uiso 0.133(13) 1 d D P C 3
C5S C 0.5510(19) 0.399(5) 0.4667(11) 0.053(8) Uiso 0.133(13) 1 d D P C 3
H5SA H 0.606980 0.372234 0.489140 0.064 Uiso 0.133(13) 1 calc R P C 3
H5SB H 0.557312 0.339058 0.431839 0.064 Uiso 0.133(13) 1 calc R P C 3
C6S C 0.486(2) 0.214(3) 0.4849(11) 0.053(8) Uiso 0.133(13) 1 d D P C 3
H6SA H 0.431272 0.226764 0.460597 0.064 Uiso 0.133(13) 1 calc R P C 3
H6SB H 0.505181 0.009537 0.486229 0.064 Uiso 0.133(13) 1 calc R P C 3

loop_
_atom_site_aniso_label
_atom_site_aniso_U_11
_atom_site_aniso_U_22
_atom_site_aniso_U_33
_atom_site_aniso_U_23
_atom_site_aniso_U_13
_atom_site_aniso_U_12
Br1 0.0309(2) 0.0659(3) 0.0192(2) -0.0035(2) 0.00585(15) -0.0104(2)
O1 0.0329(16) 0.0201(17) 0.063(2) 0.0001(14) -0.0207(14) -0.0004(13)
N1 0.0171(16) 0.0224(18) 0.045(2) 0.0008(17) -0.0086(14) -0.0006(15)
N2 0.0163(15) 0.0223(18) 0.0264(16) -0.0025(15) -0.0057(12) -0.0019(14)
N3 0.0280(17) 0.053(2) 0.0236(17) -0.0038(18) -0.0009(14) 0.0033(18)
C1 0.0171(17) 0.025(2) 0.0246(19) -0.0003(17) -0.0047(14) 0.0010(17)
C2 0.0164(17) 0.035(2) 0.0264(19) 0.0033(18) -0.0029(14) -0.0039(17)
C3 0.0198(17) 0.025(2) 0.029(2) -0.0008(18) -0.0039(15) -0.0035(18)
C4 0.0195(18) 0.039(2) 0.028(2) 0.0024(19) 0.0044(15) 0.0012(18)
C5 0.0235(19) 0.039(3) 0.026(2) 0.0101(19) -0.0025(16) 0.0027(18)
C6 0.031(2) 0.034(2) 0.028(2) -0.0046(19) -0.0032(16) 0.004(2)
C7 0.044(3) 0.052(3) 0.035(2) -0.020(2) -0.006(2) 0.025(2)
C8 0.037(2) 0.044(3) 0.036(2) -0.014(2) -0.0131(19) 0.021(2)
C9 0.0265(19) 0.033(2) 0.0208(18) -0.0054(17) 0.0026(15) 0.0046(18)
C10 0.057(3) 0.039(3) 0.027(2) 0.007(2) -0.013(2) -0.015(2)
C11 0.047(3) 0.041(3) 0.029(2) 0.008(2) -0.0016(19) -0.018(2)
C12 0.0258(19) 0.038(2) 0.0177(18) -0.0057(17) 0.0053(15) 0.0009(18)
C13 0.0256(19) 0.046(3) 0.0200(18) 0.0101(19) 0.0086(15) 0.0078(19)
C14 0.0245(19) 0.048(3) 0.0239(19) 0.0065(19) 0.0124(16) 0.0009(19)
C15 0.0244(19) 0.036(3) 0.035(2) -0.007(2) -0.0032(16) 0.0025(19)
C16 0.0188(19) 0.045(3) 0.036(2) -0.015(2) -0.0027(16) -0.0036(18)
C17 0.0163(18) 0.044(3) 0.038(2) -0.014(2) -0.0024(16) 0.0006(18)
C18 0.0188(18) 0.031(2) 0.037(2) 0.0002(19) -0.0068(16) 0.0043(18)
C19 0.059(3) 0.046(3) 0.056(3) -0.020(3) 0.001(2) -0.027(3)
C20 0.069(3) 0.040(3) 0.051(3) -0.023(2) 0.020(3) -0.018(3)
C21 0.0171(18) 0.037(3) 0.040(2) 0.003(2) -0.0058(16) -0.0021(18)

loop_
_atom_type_symbol
_atom_type_description
_atom_type_scat_dispersion_real
_atom_type_scat_dispersion_imag
_atom_type_scat_source
C C 0.0033 0.0016 'International Tables Vol C Tables 4.2.6.8 and 6.1.1.4'
H H 0.0000 0.0000 'International Tables Vol C Tables 4.2.6.8 and 6.1.1.4'
Br Br -0.2901 2.4595 'International Tables Vol C Tables 4.2.6.8 and 6.1.1.4'
N N 0.0061 0.0033 'International Tables Vol C Tables 4.2.6.8 and 6.1.1.4'
O O 0.0106 0.0060 'International Tables Vol C Tables 4.2.6.8 and 6.1.1.4'

loop_
_geom_angle_atom_site_label_1
_geom_angle_atom_site_label_2
_geom_angle_atom_site_label_3
_geom_angle
_geom_angle_site_symmetry_1
_geom_angle_site_symmetry_3
C1 N1 H1 117(3) . .
C1 N1 C21 123.7(4) . 3_666
C21 N1 H1 119(3) 3_666 .
C1 N2 H2 118(3) . .
C1 N2 C2 122.5(3) . .
C2 N2 H2 120(3) . .
C6 N3 C15 119.3(3) . .
C9 N3 C6 120.7(3) . .
C9 N3 C15 119.9(3) . .
O1 C1 N1 123.0(3) . .
O1 C1 N2 122.5(3) . .
N1 C1 N2 114.5(4) . .
N2 C2 H2A 108.8 . .
N2 C2 H2B 108.8 . .
N2 C2 C3 114.0(3) . .
H2A C2 H2B 107.7 . .
C3 C2 H2A 108.8 . .
C3 C2 H2B 108.8 . .
C4 C3 C2 122.0(4) . .
C4 C3 C8 117.3(4) . .
C8 C3 C2 120.7(3) . .
C3 C4 H4 119.2 . .
C3 C4 C5 121.5(4) . .
C5 C4 H4 119.2 . .
C4 C5 H5 119.6 . .
C6 C5 C4 120.7(4) . .
C6 C5 H5 119.6 . .
C5 C6 N3 121.7(3) . .
C5 C6 C7 118.3(4) . .
C7 C6 N3 119.9(4) . .
C6 C7 H7 119.5 . .
C6 C7 C8 121.0(4) . .
C8 C7 H7 119.5 . .
C3 C8 H8 119.4 . .
C7 C8 C3 121.2(4) . .
C7 C8 H8 119.4 . .
C10 C9 N3 121.3(4) . .
C10 C9 C14 118.5(4) . .
C14 C9 N3 120.2(4) . .
C9 C10 H10 119.5 . .
C9 C10 C11 121.0(4) . .
C11 C10 H10 119.5 . .
C10 C11 H11 120.4 . .
C12 C11 C10 119.1(4) . .
C12 C11 H11 120.4 . .
C11 C12 Br1 119.8(3) . .
C13 C12 Br1 119.3(3) . .
C13 C12 C11 120.8(4) . .
C12 C13 H13 120.2 . .
C12 C13 C14 119.5(4) . .
C14 C13 H13 120.2 . .
C9 C14 H14 119.5 . .
C13 C14 C9 121.0(4) . .
C13 C14 H14 119.5 . .
C16 C15 N3 120.9(4) . .
C16 C15 C20 118.2(4) . .
C20 C15 N3 120.8(4) . .
C15 C16 H16 119.8 . .
C15 C16 C17 120.4(4) . .
C17 C16 H16 119.8 . .
C16 C17 H17 119.3 . .
C18 C17 C16 121.4(4) . .
C18 C17 H17 119.3 . .
C17 C18 C21 121.9(4) . .
C19 C18 C17 117.6(4) . .
C19 C18 C21 120.4(4) . .
C18 C19 H19 119.5 . .
C18 C19 C20 121.1(4) . .
C20 C19 H19 119.5 . .
C15 C20 C19 121.1(4) . .
C15 C20 H20 119.4 . .
C19 C20 H20 119.4 . .
N1 C21 C18 113.0(3) 3_666 .
N1 C21 H21A 109.0 3_666 .
N1 C21 H21B 109.0 3_666 .
C18 C21 H21A 109.0 . .
C18 C21 H21B 109.0 . .
H21A C21 H21B 107.8 . .
C2S O1S C1S 110.1(8) 3_666 .
O1S C1S H1SA 109.4 . .
O1S C1S H1SB 109.4 . .
O1S C1S C2S 111.0(9) . .
H1SA C1S H1SB 108.0 . .
C2S C1S H1SA 109.4 . .
C2S C1S H1SB 109.4 . .
O1S C2S C1S 111.0(9) 3_666 .
O1S C2S H2SA 109.4 3_666 .
O1S C2S H2SB 109.4 3_666 .
C1S C2S H2SA 109.4 . .
C1S C2S H2SB 109.4 . .
H2SA C2S H2SB 108.0 . .
C4S O2S C3S 114.6(7) 3_656 .
O2S C3S C3S 146.9(16) . 3_666
O2S C3S H3SA 107.8 . .
O2S C3S H3SB 108.0 . .
O2S C3S C4S 116.0(8) . .
C3S C3S H3SA 57.8 3_666 .
C3S C3S H3SB 57.7 3_666 .
H3SA C3S H3SB 107.5 . .
C4S C3S C3S 97.1(15) . 3_666
C4S C3S H3SA 107.0 . .
C4S C3S H3SB 110.2 . .
O2S C4S C3S 115.4(8) 3_656 .
O2S C4S H4SA 108.4 3_656 .
O2S C4S H4SB 108.4 3_656 .
C3S C4S H4SA 108.4 . .
C3S C4S H4SB 108.4 . .
H4SA C4S H4SB 107.5 . .
C6S O3S C5S 110.4(8) 3_666 .
O3S C5S H5SA 109.3 . .
O3S C5S H5SB 109.3 . .
O3S C5S C6S 111.4(10) . .
H5SA C5S H5SB 108.0 . .
C6S C5S H5SA 109.3 . .
C6S C5S H5SB 109.3 . .
O3S C6S C5S 111.1(10) 3_666 .
O3S C6S H6SA 109.4 3_666 .
O3S C6S H6SB 109.4 3_666 .
C5S C6S H6SA 109.4 . .
C5S C6S H6SB 109.4 . .
H6SA C6S H6SB 108.0 . .

loop_
_geom_bond_atom_site_label_1
_geom_bond_atom_site_label_2
_geom_bond_distance
_geom_bond_site_symmetry_2
Br1 C12 1.890(4) .
O1 C1 1.229(5) .
N1 H1 0.840(19) .
N1 C1 1.349(5) .
N1 C21 1.445(5) 3_666
N2 H2 0.835(19) .
N2 C1 1.351(5) .
N2 C2 1.450(5) .
N3 C6 1.415(5) .
N3 C9 1.408(5) .
N3 C15 1.421(5) .
C2 H2A 0.9900 .
C2 H2B 0.9900 .
C2 C3 1.500(5) .
C3 C4 1.374(5) .
C3 C8 1.387(6) .
C4 H4 0.9500 .
C4 C5 1.384(5) .
C5 H5 0.9500 .
C5 C6 1.370(6) .
C6 C7 1.375(6) .
C7 H7 0.9500 .
C7 C8 1.376(6) .
C8 H8 0.9500 .
C9 C10 1.375(6) .
C9 C14 1.384(5) .
C10 H10 0.9500 .
C10 C11 1.381(6) .
C11 H11 0.9500 .
C11 C12 1.373(6) .
C12 C13 1.369(6) .
C13 H13 0.9500 .
C13 C14 1.371(5) .
C14 H14 0.9500 .
C15 C16 1.374(6) .
C15 C20 1.376(6) .
C16 H16 0.9500 .
C16 C17 1.384(6) .
C17 H17 0.9500 .
C17 C18 1.380(6) .
C18 C19 1.372(6) .
C18 C21 1.503(6) .
C19 H19 0.9500 .
C19 C20 1.380(7) .
C20 H20 0.9500 .
C21 H21A 0.9900 .
C21 H21B 0.9900 .
O1S C1S 1.425(7) .
O1S C2S 1.415(7) 3_666
C1S H1SA 0.9900 .
C1S H1SB 0.9900 .
C1S C2S 1.480(7) .
C2S H2SA 0.9900 .
C2S H2SB 0.9900 .
O2S C3S 1.401(7) .
O2S C4S 1.394(7) 3_656
C3S C3S 2.03(2) 3_666
C3S H3SA 0.9900 .
C3S H3SB 0.9900 .
C3S C4S 1.465(7) .
C4S H4SA 0.9900 .
C4S H4SB 0.9900 .
O3S C5S 1.424(7) .
O3S C6S 1.413(7) 3_666
C5S H5SA 0.9900 .
C5S H5SB 0.9900 .
C5S C6S 1.482(7) .
C6S H6SA 0.9900 .
C6S H6SB 0.9900 .

loop_
_geom_torsion_atom_site_label_1
_geom_torsion_atom_site_label_2
_geom_torsion_atom_site_label_3
_geom_torsion_atom_site_label_4
_geom_torsion
_geom_torsion_site_symmetry_1
_geom_torsion_site_symmetry_4
Br1 C12 C13 C14 176.9(3) . .
N2 C2 C3 C4 124.1(4) . .
N2 C2 C3 C8 -54.2(6) . .
N3 C6 C7 C8 -177.1(5) . .
N3 C9 C10 C11 178.0(4) . .
N3 C9 C14 C13 -177.8(4) . .
N3 C15 C16 C17 -179.0(4) . .
N3 C15 C20 C19 179.9(5) . .
C1 N2 C2 C3 104.6(4) . .
C2 N2 C1 O1 -3.5(6) . .
C2 N2 C1 N1 176.2(3) . .
C2 C3 C4 C5 -178.8(4) . .
C2 C3 C8 C7 179.2(5) . .
C3 C4 C5 C6 0.2(7) . .
C4 C3 C8 C7 0.8(7) . .
C4 C5 C6 N3 177.5(4) . .
C4 C5 C6 C7 -0.3(7) . .
C5 C6 C7 C8 0.7(8) . .
C6 N3 C9 C10 37.6(6) . .
C6 N3 C9 C14 -142.7(4) . .
C6 N3 C15 C16 -141.2(4) . .
C6 N3 C15 C20 37.0(6) . .
C6 C7 C8 C3 -1.0(8) . .
C8 C3 C4 C5 -0.4(6) . .
C9 N3 C6 C5 37.4(6) . .
C9 N3 C6 C7 -144.8(5) . .
C9 N3 C15 C16 42.7(6) . .
C9 N3 C15 C20 -139.1(5) . .
C9 C10 C11 C12 0.0(7) . .
C10 C9 C14 C13 2.0(6) . .
C10 C11 C12 Br1 -176.7(4) . .
C10 C11 C12 C13 1.6(7) . .
C11 C12 C13 C14 -1.4(6) . .
C12 C13 C14 C9 -0.4(6) . .
C14 C9 C10 C11 -1.8(7) . .
C15 N3 C6 C5 -138.7(4) . .
C15 N3 C6 C7 39.1(6) . .
C15 N3 C9 C10 -146.3(4) . .
C15 N3 C9 C14 33.4(6) . .
C15 C16 C17 C18 -0.4(7) . .
C16 C15 C20 C19 -1.9(8) . .
C16 C17 C18 C19 -2.9(7) . .
C16 C17 C18 C21 179.4(4) . .
C17 C18 C19 C20 3.8(8) . .
C17 C18 C21 N1 104.2(4) . 3_666
C18 C19 C20 C15 -1.5(9) . .
C19 C18 C21 N1 -73.5(6) . 3_666
C20 C15 C16 C17 2.8(7) . .
C21 N1 C1 O1 0.7(7) 3_666 .
C21 N1 C1 N2 -179.0(4) 3_666 .
C21 C18 C19 C20 -178.4(5) . .
O1S C1S C2S O1S 57.1(18) . 3_666
C2S O1S C1S C2S -56.6(19) 3_666 .
O2S C3S C4S O2S -42(3) . 3_656
C3S C3S C4S O2S 137(2) 3_666 3_656
C4S O2S C3S C3S -136(5) 3_656 3_666
C4S O2S C3S C4S 41(3) 3_656 .
O3S C5S C6S O3S -56(2) . 3_666
C6S O3S C5S C6S 56(2) 3_666 .
